data_7019567
loop_
_publ_author_name
'Sun, Haixia'
'Xie, Wenli'
'Lv, Shenghong'
'Xu, Yan'
'Wu, Yong'
'Zhou, Yaoming'
'Ma, Zhenmao'
'Fang, Min'
'Liu, Hong-Ke'

_publ_section_title
;
 Two solvent and temperature dependent copper(ii) compounds formed by a
 flexible ligand: syntheses, structures and SC-SC transformation.
;
_journal_issue 25
_journal_name_full 'Dalton transactions (Cambridge, England : 2003)'
_journal_page_first 7590
_journal_page_last 7594
_journal_paper_doi 10.1039/c2dt30611e
_journal_volume 41
_journal_year 2012
_chemical_formula_sum 'C30 H36 Cl2 Cu N12'
_chemical_formula_weight 699.15
_chemical_name_systematic
;
?
;
_space_group_IT_number 61
_symmetry_cell_setting orthorhombic
_symmetry_space_group_name_Hall '-P 2ac 2ab'
_symmetry_space_group_name_H-M 'P b c a'
_atom_sites_solution_hydrogens geom
_atom_sites_solution_primary direct
_atom_sites_solution_secondary difmap
_audit_creation_method SHELXL-97
_cell_angle_alpha 90.00
_cell_angle_beta 90.00
_cell_angle_gamma 90.00
_cell_formula_units_Z 4
_cell_length_a 18.3190(18)
_cell_length_b 8.4965(9)
_cell_length_c 21.474(2)
_cell_measurement_reflns_used 4080
_cell_measurement_temperature 298(2)
_cell_measurement_theta_max 27.321
_cell_measurement_theta_min 2.224
_cell_volume 3342.4(6)
_computing_cell_refinement 'Bruker SMART'
_computing_data_collection 'Bruker SMART'
_computing_data_reduction 'Bruker SAINT'
_computing_molecular_graphics 'Bruker SHELXTL'
_computing_publication_material 'Bruker SHELXTL'
_computing_structure_refinement 'SHELXL-97 (Sheldrick, 1997)'
_computing_structure_solution 'SHELXS-97 (Sheldrick, 1990)'
_diffrn_ambient_temperature 298(2)
_diffrn_measured_fraction_theta_full 1.000
_diffrn_measured_fraction_theta_max 1.000
_diffrn_measurement_device_type 'CCD area detector'
_diffrn_measurement_method 'phi and omega scans'
_diffrn_radiation_monochromator graphite
_diffrn_radiation_source 'fine-focus sealed tube'
_diffrn_radiation_type MoK\a
_diffrn_radiation_wavelength 0.71073
_diffrn_reflns_av_R_equivalents 0.0369
_diffrn_reflns_av_sigmaI/netI 0.0315
_diffrn_reflns_limit_h_max 21
_diffrn_reflns_limit_h_min -13
_diffrn_reflns_limit_k_max 9
_diffrn_reflns_limit_k_min -10
_diffrn_reflns_limit_l_max 25
_diffrn_reflns_limit_l_min -24
_diffrn_reflns_number 13929
_diffrn_reflns_theta_full 25.02
_diffrn_reflns_theta_max 25.02
_diffrn_reflns_theta_min 1.90
_exptl_absorpt_coefficient_mu 0.854
_exptl_absorpt_correction_T_max 0.7050
_exptl_absorpt_correction_T_min 0.6846
_exptl_absorpt_correction_type multi-scan
_exptl_absorpt_process_details '(SADABS; Sheldrick, 2003)'
_exptl_crystal_colour Blue
_exptl_crystal_density_diffrn 1.389
_exptl_crystal_density_method 'not measured'
_exptl_crystal_description Block
_exptl_crystal_F_000 1452
_exptl_crystal_size_max 0.48
_exptl_crystal_size_mid 0.45
_exptl_crystal_size_min 0.44
_refine_diff_density_max 0.271
_refine_diff_density_min -0.320
_refine_diff_density_rms 0.056
_refine_ls_extinction_method none
_refine_ls_goodness_of_fit_ref 1.034
_refine_ls_hydrogen_treatment 'riding model'
_refine_ls_matrix_type full
_refine_ls_number_parameters 208
_refine_ls_number_reflns 2943
_refine_ls_number_restraints 0
_refine_ls_restrained_S_all 1.034
_refine_ls_R_factor_all 0.0559
_refine_ls_R_factor_gt 0.0335
_refine_ls_shift/su_max 0.000
_refine_ls_shift/su_mean 0.000
_refine_ls_structure_factor_coef Fsqd
_refine_ls_weighting_details 'calc w=1/[\s^2^(Fo^2^)+(0.0413P)^2^+2.0844P] where P=(Fo^2^+2Fc^2^)/3'
_refine_ls_weighting_scheme calc
_refine_ls_wR_factor_gt 0.0786
_refine_ls_wR_factor_ref 0.0932
_reflns_number_gt 2149
_reflns_number_total 2943
_reflns_threshold_expression >2sigma(I)
_cod_data_source_file c2dt30611e.txt
_cod_data_source_block 091019g
_cod_depositor_comments
;
The following automatic conversions were performed:

'_symmetry_cell_setting' value 'Orthorhombic' changed to
'orthorhombic' according to
/home/saulius/struct/CIF-dictionaries/cif_core.dic dictionary named
'cif_core.dic' version 2.4.1 from 2010-06-29.

Automatic conversion script
Id: cif_fix_values 1891 2012-01-12 08:04:46Z andrius 
;
_cod_original_sg_symbol_H-M Pbca
_cod_database_code 7019567

loop_
_symmetry_equiv_pos_as_xyz
'x, y, z'
'-x+1/2, -y, z+1/2'
'-x, y+1/2, -z+1/2'
'x+1/2, -y+1/2, -z'
'-x, -y, -z'
'x-1/2, y, -z-1/2'
'x, -y-1/2, z-1/2'
'-x-1/2, y-1/2, z'

loop_
_atom_site_label
_atom_site_type_symbol
_atom_site_fract_x
_atom_site_fract_y
_atom_site_fract_z
_atom_site_U_iso_or_equiv
_atom_site_adp_type
_atom_site_occupancy
_atom_site_symmetry_multiplicity
_atom_site_calc_flag
_atom_site_refinement_flags
Cu1 Cu 1.0000 0.5000 0.0000 0.03049(15) Uani 1 2 d S
Cl1 Cl 0.91577(4) 0.35335(8) 0.08463(3) 0.0433(2) Uani 1 1 d .
N1 N 0.96378(12) 0.8779(2) 0.11794(10) 0.0326(5) Uani 1 1 d .
N2 N 1.02623(14) 0.9343(3) 0.09232(13) 0.0497(7) Uani 1 1 d .
N3 N 0.99939(12) 0.6973(2) 0.05355(10) 0.0332(5) Uani 1 1 d .
N4 N 1.15875(12) 0.2821(3) 0.10658(10) 0.0343(5) Uani 1 1 d .
N5 N 1.20411(13) 0.3970(3) 0.08490(11) 0.0485(6) Uani 1 1 d .
N6 N 1.09254(12) 0.4197(3) 0.04247(10) 0.0344(5) Uani 1 1 d .
C1 C 1.04498(16) 0.8217(3) 0.05374(15) 0.0481(8) Uani 1 1 d .
H1 H 1.0863 0.8273 0.0286 0.058 Uiso 1 1 calc R
C2 C 0.94916(15) 0.7369(3) 0.09489(12) 0.0354(6) Uani 1 1 d .
H2 H 0.9095 0.6749 0.1061 0.043 Uiso 1 1 calc R
C3 C 1.16171(16) 0.4748(4) 0.04625(14) 0.0450(7) Uani 1 1 d .
H3 H 1.1780 0.5608 0.0233 0.054 Uiso 1 1 calc R
C4 C 1.09334(14) 0.2986(3) 0.08109(12) 0.0352(6) Uani 1 1 d .
H4 H 1.0535 0.2340 0.0892 0.042 Uiso 1 1 calc R
C5 C 0.85927(14) 0.8977(3) 0.19300(12) 0.0315(6) Uani 1 1 d .
C6 C 0.86912(14) 0.8109(3) 0.24802(13) 0.0331(6) Uani 1 1 d .
C7 C 0.80861(14) 0.7594(3) 0.28214(12) 0.0312(6) Uani 1 1 d .
C8 C 0.73775(14) 0.7906(3) 0.26005(12) 0.0339(6) Uani 1 1 d .
C9 C 0.73051(15) 0.8692(3) 0.20372(13) 0.0396(7) Uani 1 1 d .
H9 H 0.6838 0.8862 0.1882 0.048 Uiso 1 1 calc R
C10 C 0.78926(15) 0.9233(3) 0.16968(13) 0.0368(6) Uani 1 1 d .
C11 C 0.92410(16) 0.9766(3) 0.16303(13) 0.0396(7) Uani 1 1 d .
H11A H 0.9075 1.0710 0.1420 0.047 Uiso 1 1 calc R
H11B H 0.9578 1.0088 0.1955 0.047 Uiso 1 1 calc R
C12 C 0.94598(16) 0.7740(4) 0.26989(15) 0.0560(9) Uani 1 1 d .
H12A H 0.9638 0.8592 0.2950 0.084 Uiso 1 1 calc R
H12B H 0.9773 0.7604 0.2344 0.084 Uiso 1 1 calc R
H12C H 0.9455 0.6790 0.2941 0.084 Uiso 1 1 calc R
C13 C 1.18154(15) 0.1750(3) 0.15669(13) 0.0384(7) Uani 1 1 d .
H13A H 1.2272 0.1250 0.1451 0.046 Uiso 1 1 calc R
H13B H 1.1451 0.0931 0.1616 0.046 Uiso 1 1 calc R
C14 C 0.67015(15) 0.7394(4) 0.29477(15) 0.0504(8) Uani 1 1 d .
H14A H 0.6276 0.7742 0.2726 0.076 Uiso 1 1 calc R
H14B H 0.6704 0.7848 0.3357 0.076 Uiso 1 1 calc R
H14C H 0.6695 0.6268 0.2981 0.076 Uiso 1 1 calc R
C15 C 0.77636(19) 1.0074(4) 0.10829(14) 0.0577(9) Uani 1 1 d .
H15A H 0.7253 1.0048 0.0984 0.086 Uiso 1 1 calc R
H15B H 0.8035 0.9559 0.0759 0.086 Uiso 1 1 calc R
H15C H 0.7922 1.1148 0.1117 0.086 Uiso 1 1 calc R

loop_
_atom_site_aniso_label
_atom_site_aniso_U_11
_atom_site_aniso_U_22
_atom_site_aniso_U_33
_atom_site_aniso_U_23
_atom_site_aniso_U_13
_atom_site_aniso_U_12
Cu1 0.0338(3) 0.0303(2) 0.0274(3) -0.00327(19) -0.0013(2) 0.0020(2)
Cl1 0.0428(4) 0.0413(4) 0.0458(4) 0.0091(3) 0.0123(3) 0.0004(3)
N1 0.0348(12) 0.0282(11) 0.0346(13) -0.0032(10) 0.0035(10) -0.0063(10)
N2 0.0439(14) 0.0419(14) 0.0634(18) -0.0132(13) 0.0143(13) -0.0146(12)
N3 0.0374(12) 0.0313(11) 0.0309(12) -0.0022(9) 0.0044(11) -0.0033(10)
N4 0.0360(13) 0.0359(12) 0.0309(12) -0.0013(10) -0.0007(10) -0.0023(10)
N5 0.0403(14) 0.0604(16) 0.0449(15) 0.0115(13) -0.0027(12) -0.0124(13)
N6 0.0358(13) 0.0354(12) 0.0320(13) 0.0012(10) -0.0005(10) -0.0035(10)
C1 0.0401(17) 0.0458(17) 0.058(2) -0.0104(15) 0.0176(15) -0.0099(14)
C2 0.0368(15) 0.0320(14) 0.0376(16) -0.0033(12) 0.0057(13) -0.0068(12)
C3 0.0435(17) 0.0511(18) 0.0404(17) 0.0111(14) -0.0020(14) -0.0130(14)
C4 0.0344(15) 0.0339(14) 0.0373(16) 0.0007(12) -0.0041(13) -0.0048(12)
C5 0.0345(15) 0.0285(13) 0.0315(15) -0.0090(11) 0.0028(12) -0.0024(11)
C6 0.0315(14) 0.0317(13) 0.0360(15) -0.0092(12) -0.0012(12) 0.0027(12)
C7 0.0346(15) 0.0272(13) 0.0318(15) -0.0057(11) -0.0045(12) -0.0030(12)
C8 0.0314(15) 0.0343(14) 0.0360(16) -0.0103(12) -0.0011(12) -0.0036(11)
C9 0.0300(15) 0.0459(16) 0.0430(17) -0.0060(14) -0.0106(13) 0.0009(13)
C10 0.0436(17) 0.0341(14) 0.0328(15) -0.0057(12) -0.0069(13) 0.0003(13)
C11 0.0450(16) 0.0321(14) 0.0416(17) -0.0099(13) 0.0082(14) -0.0076(12)
C12 0.0328(16) 0.079(2) 0.056(2) 0.0060(18) -0.0002(15) 0.0065(17)
C13 0.0411(16) 0.0320(14) 0.0422(17) 0.0017(13) -0.0050(14) 0.0062(12)
C14 0.0367(16) 0.059(2) 0.055(2) -0.0066(17) 0.0015(15) -0.0085(15)
C15 0.063(2) 0.066(2) 0.0434(19) 0.0070(17) -0.0133(17) -0.0040(18)

loop_
_atom_type_symbol
_atom_type_description
_atom_type_scat_dispersion_real
_atom_type_scat_dispersion_imag
_atom_type_scat_source
C C 0.0033 0.0016 'International Tables Vol C Tables 4.2.6.8 and 6.1.1.4'
H H 0.0000 0.0000 'International Tables Vol C Tables 4.2.6.8 and 6.1.1.4'
Cl Cl 0.1484 0.1585 'International Tables Vol C Tables 4.2.6.8 and 6.1.1.4'
N N 0.0061 0.0033 'International Tables Vol C Tables 4.2.6.8 and 6.1.1.4'
Cu Cu 0.3201 1.2651 'International Tables Vol C Tables 4.2.6.8 and 6.1.1.4'

loop_
_geom_angle_atom_site_label_1
_geom_angle_atom_site_label_2
_geom_angle_atom_site_label_3
_geom_angle
_geom_angle_site_symmetry_1
_geom_angle_site_symmetry_3
N3 Cu1 N3 180.00(10) . 5_765
N3 Cu1 N6 88.44(9) . 5_765
N3 Cu1 N6 91.56(9) 5_765 5_765
N3 Cu1 N6 91.56(9) . .
N3 Cu1 N6 88.44(9) 5_765 .
N6 Cu1 N6 180.00(17) 5_765 .
N3 Cu1 Cl1 89.81(6) . .
N3 Cu1 Cl1 90.19(6) 5_765 .
N6 Cu1 Cl1 88.87(6) 5_765 .
N6 Cu1 Cl1 91.13(6) . .
N3 Cu1 Cl1 90.19(6) . 5_765
N3 Cu1 Cl1 89.81(6) 5_765 5_765
N6 Cu1 Cl1 91.13(6) 5_765 5_765
N6 Cu1 Cl1 88.87(6) . 5_765
Cl1 Cu1 Cl1 180.00(3) . 5_765
C2 N1 N2 109.8(2) . .
C2 N1 C11 131.4(2) . .
N2 N1 C11 118.8(2) . .
C1 N2 N1 102.7(2) . .
C2 N3 C1 103.3(2) . .
C2 N3 Cu1 126.40(17) . .
C1 N3 Cu1 130.20(19) . .
C4 N4 N5 109.5(2) . .
C4 N4 C13 128.7(2) . .
N5 N4 C13 121.3(2) . .
C3 N5 N4 102.4(2) . .
C4 N6 C3 102.8(2) . .
C4 N6 Cu1 123.33(18) . .
C3 N6 Cu1 133.52(19) . .
N2 C1 N3 114.3(3) . .
N2 C1 H1 122.8 . .
N3 C1 H1 122.8 . .
N3 C2 N1 109.9(2) . .
N3 C2 H2 125.0 . .
N1 C2 H2 125.0 . .
N5 C3 N6 114.7(3) . .
N5 C3 H3 122.7 . .
N6 C3 H3 122.7 . .
N6 C4 N4 110.6(2) . .
N6 C4 H4 124.7 . .
N4 C4 H4 124.7 . .
C10 C5 C6 120.2(2) . .
C10 C5 C11 120.1(2) . .
C6 C5 C11 119.4(2) . .
C7 C6 C5 120.2(2) . .
C7 C6 C12 120.6(2) . .
C5 C6 C12 119.2(2) . .
C6 C7 C8 119.7(2) . .
C6 C7 C13 120.7(2) . 3_755
C8 C7 C13 119.6(2) . 3_755
C9 C8 C7 118.2(2) . .
C9 C8 C14 119.4(2) . .
C7 C8 C14 122.4(2) . .
C10 C9 C8 123.2(2) . .
C10 C9 H9 118.4 . .
C8 C9 H9 118.4 . .
C9 C10 C5 118.4(2) . .
C9 C10 C15 119.7(3) . .
C5 C10 C15 121.9(3) . .
N1 C11 C5 114.6(2) . .
N1 C11 H11A 108.6 . .
C5 C11 H11A 108.6 . .
N1 C11 H11B 108.6 . .
C5 C11 H11B 108.6 . .
H11A C11 H11B 107.6 . .
C6 C12 H12A 109.5 . .
C6 C12 H12B 109.5 . .
H12A C12 H12B 109.5 . .
C6 C12 H12C 109.5 . .
H12A C12 H12C 109.5 . .
H12B C12 H12C 109.5 . .
N4 C13 C7 112.2(2) . 3_745
N4 C13 H13A 109.2 . .
C7 C13 H13A 109.2 3_745 .
N4 C13 H13B 109.2 . .
C7 C13 H13B 109.2 3_745 .
H13A C13 H13B 107.9 . .
C8 C14 H14A 109.5 . .
C8 C14 H14B 109.5 . .
H14A C14 H14B 109.5 . .
C8 C14 H14C 109.5 . .
H14A C14 H14C 109.5 . .
H14B C14 H14C 109.5 . .
C10 C15 H15A 109.5 . .
C10 C15 H15B 109.5 . .
H15A C15 H15B 109.5 . .
C10 C15 H15C 109.5 . .
H15A C15 H15C 109.5 . .
H15B C15 H15C 109.5 . .

loop_
_geom_bond_atom_site_label_1
_geom_bond_atom_site_label_2
_geom_bond_distance
_geom_bond_site_symmetry_2
Cu1 N3 2.033(2) .
Cu1 N3 2.033(2) 5_765
Cu1 N6 2.042(2) 5_765
Cu1 N6 2.042(2) .
Cu1 Cl1 2.6900(7) .
Cu1 Cl1 2.6900(7) 5_765
N1 C2 1.324(3) .
N1 N2 1.357(3) .
N1 C11 1.473(3) .
N2 C1 1.311(4) .
N3 C2 1.322(3) .
N3 C1 1.347(3) .
N4 C4 1.325(3) .
N4 N5 1.364(3) .
N4 C13 1.470(3) .
N5 C3 1.315(4) .
N6 C4 1.322(3) .
N6 C3 1.353(3) .
C1 H1 0.9300 .
C2 H2 0.9300 .
C3 H3 0.9300 .
C4 H4 0.9300 .
C5 C10 1.394(4) .
C5 C6 1.404(4) .
C5 C11 1.508(4) .
C6 C7 1.399(4) .
C6 C12 1.517(4) .
C7 C8 1.407(3) .
C7 C13 1.508(4) 3_755
C8 C9 1.388(4) .
C8 C14 1.510(4) .
C9 C10 1.380(4) .
C9 H9 0.9300 .
C10 C15 1.518(4) .
C11 H11A 0.9700 .
C11 H11B 0.9700 .
C12 H12A 0.9600 .
C12 H12B 0.9600 .
C12 H12C 0.9600 .
C13 C7 1.508(4) 3_745
C13 H13A 0.9700 .
C13 H13B 0.9700 .
C14 H14A 0.9600 .
C14 H14B 0.9600 .
C14 H14C 0.9600 .
C15 H15A 0.9600 .
C15 H15B 0.9600 .
C15 H15C 0.9600 .

loop_
_geom_torsion_atom_site_label_1
_geom_torsion_atom_site_label_2
_geom_torsion_atom_site_label_3
_geom_torsion_atom_site_label_4
_geom_torsion
_geom_torsion_site_symmetry_1
_geom_torsion_site_symmetry_4
C2 N1 N2 C1 1.0(3) . .
C11 N1 N2 C1 -177.7(3) . .
N3 Cu1 N3 C2 -172(100) 5_765 .
N6 Cu1 N3 C2 64.5(2) 5_765 .
N6 Cu1 N3 C2 -115.5(2) . .
Cl1 Cu1 N3 C2 -24.4(2) . .
Cl1 Cu1 N3 C2 155.6(2) 5_765 .
N3 Cu1 N3 C1 13(100) 5_765 .
N6 Cu1 N3 C1 -110.8(3) 5_765 .
N6 Cu1 N3 C1 69.2(3) . .
Cl1 Cu1 N3 C1 160.3(3) . .
Cl1 Cu1 N3 C1 -19.7(3) 5_765 .
C4 N4 N5 C3 -0.9(3) . .
C13 N4 N5 C3 -173.7(2) . .
N3 Cu1 N6 C4 109.0(2) . .
N3 Cu1 N6 C4 -71.0(2) 5_765 .
N6 Cu1 N6 C4 168(100) 5_765 .
Cl1 Cu1 N6 C4 19.2(2) . .
Cl1 Cu1 N6 C4 -160.8(2) 5_765 .
N3 Cu1 N6 C3 -62.7(3) . .
N3 Cu1 N6 C3 117.3(3) 5_765 .
N6 Cu1 N6 C3 -3(100) 5_765 .
Cl1 Cu1 N6 C3 -152.5(3) . .
Cl1 Cu1 N6 C3 27.5(3) 5_765 .
N1 N2 C1 N3 -0.7(4) . .
C2 N3 C1 N2 0.1(4) . .
Cu1 N3 C1 N2 176.2(2) . .
C1 N3 C2 N1 0.6(3) . .
Cu1 N3 C2 N1 -175.74(17) . .
N2 N1 C2 N3 -1.1(3) . .
C11 N1 C2 N3 177.5(3) . .
N4 N5 C3 N6 1.0(3) . .
C4 N6 C3 N5 -0.8(3) . .
Cu1 N6 C3 N5 172.1(2) . .
C3 N6 C4 N4 0.1(3) . .
Cu1 N6 C4 N4 -173.69(17) . .
N5 N4 C4 N6 0.5(3) . .
C13 N4 C4 N6 172.6(2) . .
C10 C5 C6 C7 -4.6(4) . .
C11 C5 C6 C7 169.2(2) . .
C10 C5 C6 C12 175.4(3) . .
C11 C5 C6 C12 -10.8(4) . .
C5 C6 C7 C8 2.0(4) . .
C12 C6 C7 C8 -178.0(3) . .
C5 C6 C7 C13 -176.2(2) . 3_755
C12 C6 C7 C13 3.8(4) . 3_755
C6 C7 C8 C9 1.5(4) . .
C13 C7 C8 C9 179.7(2) 3_755 .
C6 C7 C8 C14 -179.6(2) . .
C13 C7 C8 C14 -1.4(4) 3_755 .
C7 C8 C9 C10 -2.6(4) . .
C14 C8 C9 C10 178.4(3) . .
C8 C9 C10 C5 0.1(4) . .
C8 C9 C10 C15 179.7(3) . .
C6 C5 C10 C9 3.6(4) . .
C11 C5 C10 C9 -170.2(2) . .
C6 C5 C10 C15 -176.1(2) . .
C11 C5 C10 C15 10.2(4) . .
C2 N1 C11 C5 6.7(4) . .
N2 N1 C11 C5 -174.8(2) . .
C10 C5 C11 N1 -97.2(3) . .
C6 C5 C11 N1 89.0(3) . .
C4 N4 C13 C7 -104.6(3) . 3_745
N5 N4 C13 C7 66.8(3) . 3_745
